data_7151735
loop_
_publ_author_name
'Malik, Heetika'
'Kohlen, Wouter'
'Jamil, Muhammad'
'Rutjes, Floris P. J. T.'
'Zwanenburg, Binne'

_publ_section_title
;
 Aromatic A-ring analogues of orobanchol, new germination stimulants
 for seeds of parasitic weeds.
;
_journal_issue 7
_journal_name_full 'Organic &amp; biomolecular chemistry'
_journal_page_first 2286
_journal_page_last 2293
_journal_paper_doi 10.1039/c0ob00735h
_journal_volume 9
_journal_year 2011
_chemical_formula_sum 'C11 H10 O3'
_chemical_formula_weight 190.19
_chemical_name_systematic
;
?
;
_space_group_IT_number 14
_symmetry_cell_setting monoclinic
_symmetry_space_group_name_Hall '-P 2ybc'
_symmetry_space_group_name_H-M 'P 1 21/c 1'
_atom_sites_solution_hydrogens geom
_atom_sites_solution_primary direct
_atom_sites_solution_secondary difmap
_audit_creation_date 2006-07-27
_audit_creation_method 'SHELXL, adapted and expanded'
_cell_angle_alpha 90.00
_cell_angle_beta 94.165(3)
_cell_angle_gamma 90.00
_cell_formula_units_Z 4
_cell_length_a 8.3372(4)
_cell_length_b 10.9310(7)
_cell_length_c 9.7141(3)
_cell_measurement_reflns_used 176
_cell_measurement_temperature 208(2)
_cell_measurement_theta_max 27.520
_cell_measurement_theta_min 2.450
_cell_volume 882.95(8)
_computing_data_collection
;
Nonius "Collect" program suite (Nonius, 1999)
;
_computing_data_reduction
;
Nonius "EvalCCD" program suite (Duisenberg, 1998)
;
_computing_molecular_graphics
;
PLATON (Spek, 2003)
;
_computing_structure_refinement 'SHELXL-97 (Sheldrick, 1997)'
_computing_structure_solution
;
;
_diffrn_ambient_temperature 208(2)
_diffrn_detector_area_resol_mean 18.4
_diffrn_measured_fraction_theta_full 0.945
_diffrn_measured_fraction_theta_max 0.950
_diffrn_measurement_device 'Nonius KappaCCD'
_diffrn_measurement_method 'area detector \f and \w scan'
_diffrn_radiation_monochromator graphite
_diffrn_radiation_source 'fine-focus sealed tube'
_diffrn_radiation_type MoK\a
_diffrn_radiation_wavelength 0.71073
_diffrn_reflns_av_R_equivalents 0.0310
_diffrn_reflns_av_sigmaI/netI 0.0173
_diffrn_reflns_limit_h_max 10
_diffrn_reflns_limit_h_min -10
_diffrn_reflns_limit_k_max 14
_diffrn_reflns_limit_k_min -14
_diffrn_reflns_limit_l_max 12
_diffrn_reflns_limit_l_min -12
_diffrn_reflns_number 20709
_diffrn_reflns_theta_full 25.00
_diffrn_reflns_theta_max 27.52
_diffrn_reflns_theta_min 2.45
_diffrn_standards_decay_% 0.000
_diffrn_standards_interval_time 0
_diffrn_standards_number 0
_exptl_absorpt_coefficient_mu 0.104
_exptl_absorpt_correction_T_max 0.7456
_exptl_absorpt_correction_T_min 0.6879
_exptl_absorpt_correction_type multi-scan
_exptl_absorpt_process_details 'SADABS multiscan (Sheldrick, 1996)'
_exptl_crystal_colour 'translucent colourless'
_exptl_crystal_density_diffrn 1.431
_exptl_crystal_density_method 'not measured'
_exptl_crystal_description 'regular thick platelet'
_exptl_crystal_F_000 400
_exptl_crystal_size_max 0.25
_exptl_crystal_size_mid 0.20
_exptl_crystal_size_min 0.05
_refine_diff_density_max 0.231
_refine_diff_density_min -0.197
_refine_diff_density_rms 0.039
_refine_ls_extinction_method none
_refine_ls_goodness_of_fit_all 1.098
_refine_ls_goodness_of_fit_ref 1.098
_refine_ls_hydrogen_treatment constr
_refine_ls_matrix_type full
_refine_ls_number_parameters 128
_refine_ls_number_reflns 2028
_refine_ls_number_restraints 0
_refine_ls_restrained_S_all 1.098
_refine_ls_R_factor_all 0.0537
_refine_ls_R_factor_gt 0.0429
_refine_ls_R_factor_obs 0.0429
_refine_ls_shift/esd_max 0.000
_refine_ls_shift/esd_mean 0.000
_refine_ls_shift/su_max 0.000
_refine_ls_shift/su_mean 0.000
_refine_ls_structure_factor_coef Fsqd
_refine_ls_weighting_details
;
w=1/[\s^2^(Fo^2^)+(0.0416P)^2^+0.3201P] where P=(Fo^2^+2Fc^2^)/3
;
_refine_ls_weighting_scheme calc
_refine_ls_wR_factor_all 0.1012
_refine_ls_wR_factor_gt 0.0959
_refine_ls_wR_factor_obs 0.0959
_refine_ls_wR_factor_ref 0.1012
_reflns_number_gt 1729
_reflns_number_observed 1729
_reflns_number_total 2028
_reflns_observed_criterion >2sigma(I)
_reflns_threshold_expression >2sigma(I)
_cod_data_source_file c0ob00735h.txt
_cod_data_source_block MALIK1
_cod_depositor_comments
;
The following automatic conversions were performed:
'_geom_bond_publ_flag' value 'Y' changed to 'y' according to
'/home/saulius/struct/CIF-dictionaries/cif_core.dic' dictionary named
'cif_core.dic' version 2.4.1 from 2010-06-29 (16
times).

'_geom_angle_publ_flag' value 'Y' changed to 'y' according to
'/home/saulius/struct/CIF-dictionaries/cif_core.dic' dictionary named
'cif_core.dic' version 2.4.1 from 2010-06-29 (24 times).

Automatic conversion script
Id: cif_fix_enum 1555 2011-01-17 13:19:09Z saulius 
;
_cod_original_sg_symbol_H-M 'P 21/c'
_cod_database_code 7151735

loop_
_symmetry_equiv_pos_as_xyz
'x, y, z'
'-x, y+1/2, -z+1/2'
'-x, -y, -z'
'x, -y-1/2, z-1/2'

loop_
_atom_site_label
_atom_site_type_symbol
_atom_site_fract_x
_atom_site_fract_y
_atom_site_fract_z
_atom_site_U_iso_or_equiv
_atom_site_adp_type
_atom_site_occupancy
_atom_site_calc_flag
_atom_site_refinement_flags
_atom_site_disorder_assembly
_atom_site_disorder_group
O1 O 0.33011(12) 0.12171(9) 0.08954(10) 0.0303(2) Uani 1 d . . .
C2 C 0.48729(17) 0.14018(13) 0.07666(14) 0.0282(3) Uani 1 d . . .
C3 C 0.51201(17) 0.23260(14) -0.03347(14) 0.0294(3) Uani 1 d . . .
H3A H 0.5375 0.1927 -0.1196 0.035 Uiso 1 calc R . .
H3B H 0.5989 0.2894 -0.0044 0.035 Uiso 1 calc R . .
C4 C 0.35188(17) 0.29818(14) -0.05082(13) 0.0283(3) Uani 1 d . . .
H4 H 0.3264 0.3219 -0.1483 0.034 Uiso 1 calc R . .
C5 C 0.33311(16) 0.40804(13) 0.04631(14) 0.0265(3) Uani 1 d . . .
H5 H 0.3381 0.4863 -0.0044 0.032 Uiso 1 calc R . .
C6 C 0.16905(16) 0.38896(13) 0.09830(13) 0.0268(3) Uani 1 d . . .
C7 C 0.07813(18) 0.47115(15) 0.16815(15) 0.0338(3) Uani 1 d . . .
H7 H 0.1149 0.5514 0.1855 0.041 Uiso 1 calc R . .
C8 C -0.06794(18) 0.43273(16) 0.21188(16) 0.0383(4) Uani 1 d . . .
H8 H -0.1304 0.4871 0.2605 0.046 Uiso 1 calc R . .
C9 C -0.12297(18) 0.31523(17) 0.18480(17) 0.0400(4) Uani 1 d . . .
H9 H -0.2221 0.2905 0.2158 0.048 Uiso 1 calc R . .
C10 C -0.03395(18) 0.23367(16) 0.11266(16) 0.0365(4) Uani 1 d . . .
H10 H -0.0727 0.1545 0.0922 0.044 Uiso 1 calc R . .
C11 C 0.11379(16) 0.27140(14) 0.07116(14) 0.0282(3) Uani 1 d . . .
C12 C 0.23307(17) 0.20199(14) -0.00551(14) 0.0297(3) Uani 1 d . . .
H12 H 0.1814 0.1564 -0.0849 0.036 Uiso 1 calc R . .
O13 O 0.58714(13) 0.08487(10) 0.14735(12) 0.0399(3) Uani 1 d . . .
O14 O 0.45589(11) 0.40201(10) 0.15645(10) 0.0310(2) Uani 1 d . . .
H14 H 0.4449 0.4597 0.2105 0.046 Uiso 1 calc R . .

loop_
_atom_site_aniso_label
_atom_site_aniso_U_11
_atom_site_aniso_U_22
_atom_site_aniso_U_33
_atom_site_aniso_U_23
_atom_site_aniso_U_13
_atom_site_aniso_U_12
O1 0.0332(5) 0.0257(5) 0.0327(5) 0.0009(4) 0.0072(4) -0.0026(4)
C2 0.0335(7) 0.0252(7) 0.0264(7) -0.0046(6) 0.0055(6) -0.0005(6)
C3 0.0324(7) 0.0319(7) 0.0247(7) -0.0009(6) 0.0073(5) -0.0015(6)
C4 0.0312(7) 0.0348(8) 0.0189(6) 0.0030(6) 0.0020(5) -0.0027(6)
C5 0.0278(7) 0.0250(7) 0.0267(7) 0.0060(5) 0.0009(5) -0.0018(5)
C6 0.0261(6) 0.0316(7) 0.0222(6) 0.0053(6) -0.0019(5) 0.0012(6)
C7 0.0328(8) 0.0348(8) 0.0330(7) 0.0017(6) -0.0025(6) 0.0055(6)
C8 0.0304(8) 0.0509(10) 0.0336(8) 0.0016(7) 0.0015(6) 0.0121(7)
C9 0.0242(7) 0.0578(11) 0.0380(8) 0.0067(8) 0.0026(6) 0.0015(7)
C10 0.0287(7) 0.0411(9) 0.0392(8) 0.0033(7) -0.0007(6) -0.0063(6)
C11 0.0262(7) 0.0335(8) 0.0241(6) 0.0031(6) -0.0023(5) -0.0019(6)
C12 0.0316(7) 0.0331(8) 0.0239(6) -0.0032(6) -0.0015(5) -0.0047(6)
O13 0.0398(6) 0.0363(6) 0.0433(6) 0.0091(5) 0.0022(5) 0.0059(5)
O14 0.0297(5) 0.0327(6) 0.0298(5) -0.0054(4) -0.0028(4) 0.0003(4)

loop_
_atom_type_symbol
_atom_type_description
_atom_type_scat_dispersion_real
_atom_type_scat_dispersion_imag
_atom_type_scat_source
C C 0.0033 0.0016 'International Tables Vol C Tables 4.2.6.8 and 6.1.1.4'
H H 0.0000 0.0000 'International Tables Vol C Tables 4.2.6.8 and 6.1.1.4'
O O 0.0106 0.0060 'International Tables Vol C Tables 4.2.6.8 and 6.1.1.4'

loop_
_geom_angle_atom_site_label_1
_geom_angle_atom_site_label_2
_geom_angle_atom_site_label_3
_geom_angle
_geom_angle_site_symmetry_1
_geom_angle_site_symmetry_3
_geom_angle_publ_flag
C2 O1 C12 110.36(10) . . y
O13 C2 O1 120.77(13) . . y
O13 C2 C3 128.45(13) . . y
O1 C2 C3 110.77(12) . . y
C2 C3 C4 103.48(11) . . y
C3 C4 C12 103.09(12) . . y
C3 C4 C5 115.37(11) . . y
C12 C4 C5 105.21(11) . . y
O14 C5 C6 111.18(11) . . y
O14 C5 C4 108.87(11) . . y
C6 C5 C4 103.43(11) . . y
C11 C6 C7 120.62(13) . . y
C11 C6 C5 111.25(12) . . y
C7 C6 C5 128.11(14) . . y
C8 C7 C6 118.61(15) . . y
C9 C8 C7 120.71(15) . . y
C8 C9 C10 120.83(14) . . y
C9 C10 C11 118.46(16) . . y
C6 C11 C10 120.75(14) . . y
C6 C11 C12 110.02(12) . . y
C10 C11 C12 129.22(14) . . y
O1 C12 C11 110.22(11) . . y
O1 C12 C4 104.60(11) . . y
C11 C12 C4 105.24(12) . . y

loop_
_geom_bond_atom_site_label_1
_geom_bond_atom_site_label_2
_geom_bond_distance
_geom_bond_site_symmetry_2
_geom_bond_publ_flag
O1 C2 1.3407(17) . y
O1 C12 1.4727(17) . y
C2 O13 1.2029(17) . y
C2 C3 1.497(2) . y
C3 C4 1.514(2) . y
C4 C12 1.531(2) . y
C4 C5 1.542(2) . y
C5 O14 1.4275(16) . y
C5 C6 1.5066(19) . y
C6 C11 1.384(2) . y
C6 C7 1.385(2) . y
C7 C8 1.384(2) . y
C8 C9 1.383(3) . y
C9 C10 1.383(2) . y
C10 C11 1.3863(19) . y
C11 C12 1.492(2) . y

loop_
_geom_hbond_atom_site_label_D
_geom_hbond_atom_site_label_H
_geom_hbond_atom_site_label_A
_geom_hbond_distance_DH
_geom_hbond_distance_HA
_geom_hbond_distance_DA
_geom_hbond_angle_DHA
_geom_hbond_site_symmetry_A
O14 H14 O13 0.83 1.98 2.8029(15) 174.3 2_655

loop_
_cod_related_entry_id
_cod_related_entry_database
_cod_related_entry_code
1 ChemSpider 26994269
